data_4128240
loop_
_publ_author_name
'Ma, Xiaozhou'
'Suturina, Elizaveta A.'
'Rouzi\`eres, Mathieu'
'Platunov, Mikhail'
'Wilhelm, Fabrice'
'Rogalev, Andrei'
'Cl\'erac, Rodolphe'
'Dechambenoit, Pierre'

_publ_section_title
;
 Using Redox-Active \p Bridging Ligand as a Control Switch of
 Intramolecular Magnetic Interactions.
;
_journal_issue 19
_journal_name_full 'Journal of the American Chemical Society'
_journal_page_first 7721
_journal_page_last 7725
_journal_paper_doi 10.1021/jacs.9b03044
_journal_volume 141
_journal_year 2019
_chemical_formula_moiety 'C54 H34 N12 Ni2, 3(F6 P), 2(C4 H10 O)'
_chemical_formula_sum 'C62 H54 F18 N12 Ni2 O2 P3'
_chemical_formula_weight 1551.50
_space_group_crystal_system monoclinic
_space_group_IT_number 15
_space_group_name_Hall '-C 2yc'
_space_group_name_H-M_alt 'C 1 2/c 1'
_symmetry_space_group_name_Hall '-C 2yc'
_symmetry_space_group_name_H-M 'C 1 2/c 1'
_atom_sites_solution_hydrogens geom
_audit_creation_method SHELXL-2014/7
_cell_angle_alpha 90
_cell_angle_beta 114.415(5)
_cell_angle_gamma 90
_cell_formula_units_Z 4
_cell_length_a 33.430(3)
_cell_length_b 12.9935(16)
_cell_length_c 16.4397(19)
_cell_measurement_reflns_used 2294
_cell_measurement_temperature 120(2)
_cell_measurement_theta_max 20.14
_cell_measurement_theta_min 2.34
_cell_volume 6502.4(13)
_computing_cell_refinement 'Bruker SAINT'
_computing_data_collection 'Bruker APEX2'
_computing_data_reduction 'Bruker SAINT'
_computing_structure_refinement 'SHELXL-2014/7 (Sheldrick, 2014)'
_computing_structure_solution 'SHELXS-2013 (Sheldrick, 2013)'
_diffrn_ambient_temperature 120(2)
_diffrn_measured_fraction_theta_full 0.997
_diffrn_measured_fraction_theta_max 0.997
_diffrn_measurement_device_type 'Bruker APEX-II Quasar'
_diffrn_measurement_method 'phi and omega scans'
_diffrn_radiation_type MoK\a
_diffrn_radiation_wavelength 0.71073
_diffrn_reflns_av_R_equivalents 0.1349
_diffrn_reflns_av_unetI/netI 0.0413
_diffrn_reflns_Laue_measured_fraction_full 0.997
_diffrn_reflns_Laue_measured_fraction_max 0.997
_diffrn_reflns_limit_h_max 33
_diffrn_reflns_limit_h_min -33
_diffrn_reflns_limit_k_max 12
_diffrn_reflns_limit_k_min -12
_diffrn_reflns_limit_l_max 16
_diffrn_reflns_limit_l_min -16
_diffrn_reflns_number 76581
_diffrn_reflns_point_group_measured_fraction_full 0.997
_diffrn_reflns_point_group_measured_fraction_max 0.997
_diffrn_reflns_theta_full 20.886
_diffrn_reflns_theta_max 20.886
_diffrn_reflns_theta_min 1.338
_diffrn_source 'Incoatec microfocus sealed tube'
_exptl_absorpt_coefficient_mu 0.759
_exptl_absorpt_correction_T_max 0.7450
_exptl_absorpt_correction_T_min 0.6930
_exptl_absorpt_correction_type multi-scan
_exptl_absorpt_process_details SADABS
_exptl_crystal_colour brown
_exptl_crystal_density_diffrn 1.585
_exptl_crystal_density_meas ?
_exptl_crystal_description needle
_exptl_crystal_F_000 3156
_exptl_crystal_size_max 0.060
_exptl_crystal_size_mid 0.020
_exptl_crystal_size_min 0.020
_refine_diff_density_max 0.498
_refine_diff_density_min -0.591
_refine_diff_density_rms 0.077
_refine_ls_extinction_method none
_refine_ls_goodness_of_fit_ref 1.098
_refine_ls_hydrogen_treatment riding
_refine_ls_matrix_type full
_refine_ls_number_parameters 466
_refine_ls_number_reflns 3419
_refine_ls_number_restraints 72
_refine_ls_restrained_S_all 1.101
_refine_ls_R_factor_all 0.0929
_refine_ls_R_factor_gt 0.0596
_refine_ls_shift/su_max 0.000
_refine_ls_shift/su_mean 0.000
_refine_ls_structure_factor_coef Fsqd
_refine_ls_weighting_details 'w=1/[\s^2^(Fo^2^)+(0.0687P)^2^+59.3492P] where P=(Fo^2^+2Fc^2^)/3'
_refine_ls_weighting_scheme calc
_refine_ls_wR_factor_gt 0.1540
_refine_ls_wR_factor_ref 0.1759
_reflns_Friedel_coverage 0.000
_reflns_number_gt 2437
_reflns_number_total 3419
_reflns_threshold_expression 'I > 2\s(I)'
_cod_data_source_file ja9b03044_si_003.cif
_cod_data_source_block compound_2
_cod_depositor_comments
;
The following automatic conversions were performed:

'_exptl_crystal_density_meas' value 'not measured' was changed to '?'
- the value is perceived as not measured.

Automatic conversion script
Id: cif_fix_values 4973 2017-02-22 13:04:09Z antanas 
;
_cod_original_cell_volume 6502.3(13)
_cod_database_code 4128240
_shelx_shelxl_version_number 2014/7
_shelx_space_group_comment
;
The symmetry employed for this shelxl refinement is uniquely defined
by the following loop, which should always be used as a source of
symmetry information in preference to the above space-group names.
They are only intended as comments.
;
_shelx_estimated_absorpt_t_min 0.956
_shelx_estimated_absorpt_t_max 0.985

loop_
_space_group_symop_operation_xyz
'x, y, z'
'-x, y, -z+1/2'
'x+1/2, y+1/2, z'
'-x+1/2, y+1/2, -z+1/2'
'-x, -y, -z'
'x, -y, z-1/2'
'-x+1/2, -y+1/2, -z'
'x+1/2, -y+1/2, z-1/2'

loop_
_atom_site_label
_atom_site_type_symbol
_atom_site_fract_x
_atom_site_fract_y
_atom_site_fract_z
_atom_site_U_iso_or_equiv
_atom_site_adp_type
_atom_site_occupancy
_atom_site_site_symmetry_order
_atom_site_calc_flag
_atom_site_refinement_flags_posn
_atom_site_refinement_flags_adp
_atom_site_refinement_flags_occupancy
_atom_site_disorder_assembly
_atom_site_disorder_group
Ni1 Ni 0.89113(3) 0.12035(8) 0.68865(7) 0.0487(4) Uani 1 1 d . . . . .
P1 P 0.77610(7) 0.08757(19) 0.87509(16) 0.0544(7) Uani 1 1 d . . . . .
P2 P 0.0000 0.7000(3) 0.7500 0.0564(9) Uani 1 2 d S T P . .
F8 F 0.0000 0.8236(5) 0.7500 0.0632(19) Uani 1 2 d S T P . .
F9 F 0.03158(14) 0.7010(4) 0.6983(3) 0.0666(14) Uani 1 1 d . . . . .
F7 F -0.04219(14) 0.7008(4) 0.6563(3) 0.0668(14) Uani 1 1 d . . . . .
F3 F 0.72847(14) 0.0910(5) 0.7954(3) 0.0827(18) Uani 1 1 d . . . . .
F6 F 0.82378(13) 0.0830(4) 0.9549(3) 0.0658(14) Uani 1 1 d . . . . .
F10 F 0.0000 0.5781(5) 0.7500 0.080(2) Uani 1 2 d S T P . .
N1 N 0.91966(19) 0.1187(5) 0.8400(4) 0.0487(18) Uani 1 1 d . . . . .
N6 N 0.86742(19) -0.0301(6) 0.6705(4) 0.0493(18) Uani 1 1 d . . . . .
N3 N 0.8991(2) 0.1215(5) 0.5539(5) 0.0491(18) Uani 1 1 d . . . . .
F2 F 0.79307(19) 0.1598(6) 0.8200(4) 0.119(3) Uani 1 1 d . . . . .
N5 N 0.82696(19) 0.1432(6) 0.6543(4) 0.0476(18) Uani 1 1 d . . . . .
F4 F 0.76616(19) 0.1827(5) 0.9215(4) 0.128(3) Uani 1 1 d . . . . .
C9 C 1.0406(2) 0.1260(6) 0.9942(6) 0.048(2) Uani 1 1 d . . . . .
F5 F 0.7601(2) 0.0129(6) 0.9289(4) 0.135(3) Uani 1 1 d . . . . .
C7 C 0.9723(2) 0.1062(6) 0.6624(5) 0.044(2) Uani 1 1 d . . . . .
F1 F 0.7872(2) -0.0074(5) 0.8284(4) 0.125(3) Uani 1 1 d . . . . .
N2 N 0.95435(19) 0.1022(5) 0.7236(4) 0.0448(17) Uani 1 1 d . . . . .
C5 C 0.9645(2) 0.1163(6) 0.8747(6) 0.045(2) Uani 1 1 d . . . . .
C22 C 0.8005(2) 0.0627(7) 0.6363(5) 0.046(2) Uani 1 1 d . . . . .
C10 C 0.9282(3) 0.1371(6) 0.4171(6) 0.056(2) Uani 1 1 d . . . . .
H10 H 0.9373 0.1445 0.3710 0.067 Uiso 1 1 calc R U . . .
C4 C 0.9919(2) 0.1258(6) 0.9668(6) 0.050(2) Uani 1 1 d . . . . .
N4 N 0.8876(2) 0.2813(6) 0.6932(5) 0.062(2) Uani 1 1 d . . . . .
C8 C 0.9431(2) 0.1173(6) 0.5714(6) 0.047(2) Uani 1 1 d . . . . .
C23 C 0.8230(2) -0.0380(7) 0.6469(5) 0.049(2) Uani 1 1 d . . . . .
C21 C 0.7556(3) 0.0756(8) 0.6106(6) 0.059(2) Uani 1 1 d . . . . .
H21 H 0.7369 0.0191 0.5978 0.071 Uiso 1 1 calc R U . . .
C18 C 0.8120(3) 0.2393(7) 0.6496(5) 0.051(2) Uani 1 1 d . . . . .
C24 C 0.8027(3) -0.1319(7) 0.6340(6) 0.059(2) Uani 1 1 d . . . . .
H24 H 0.7727 -0.1356 0.6187 0.071 Uiso 1 1 calc R U . . .
C25 C 0.8267(3) -0.2215(7) 0.6438(6) 0.064(3) Uani 1 1 d . . . . .
H25 H 0.8133 -0.2857 0.6351 0.076 Uiso 1 1 calc R U . . .
C27 C 0.8898(3) -0.1172(7) 0.6794(5) 0.053(2) Uani 1 1 d . . . . .
H27 H 0.9199 -0.1126 0.6952 0.064 Uiso 1 1 calc R U . . .
C3 C 0.9713(3) 0.1376(7) 1.0240(6) 0.056(2) Uani 1 1 d . . . . .
H3 H 0.9878 0.1449 1.0851 0.068 Uiso 1 1 calc R U . . .
C20 C 0.7396(3) 0.1739(8) 0.6048(6) 0.064(3) Uani 1 1 d . . . . .
H20 H 0.7097 0.1844 0.5871 0.077 Uiso 1 1 calc R U . . .
C26 C 0.8714(3) -0.2125(7) 0.6669(6) 0.060(3) Uani 1 1 d . . . . .
H26 H 0.8886 -0.2709 0.6737 0.073 Uiso 1 1 calc R U . . .
C6 C 0.9826(2) 0.1055(6) 0.8105(5) 0.044(2) Uani 1 1 d . . . . .
C1 C 0.9016(3) 0.1300(7) 0.8980(6) 0.055(2) Uani 1 1 d . . . . .
H1 H 0.8711 0.1323 0.8763 0.066 Uiso 1 1 calc R U . . .
C19 C 0.7674(3) 0.2567(8) 0.6247(6) 0.057(2) Uani 1 1 d . . . . .
H19 H 0.7567 0.3233 0.6217 0.069 Uiso 1 1 calc R U . . .
C12 C 0.8707(3) 0.1306(6) 0.4695(6) 0.055(2) Uani 1 1 d . . . . .
H12 H 0.8409 0.1328 0.4562 0.066 Uiso 1 1 calc R U . . .
C17 C 0.8470(3) 0.3187(8) 0.6766(6) 0.065(3) Uani 1 1 d . . . . .
C2 C 0.9261(3) 0.1384(7) 0.9893(6) 0.059(3) Uani 1 1 d . . . . .
H2 H 0.9120 0.1446 1.0274 0.071 Uiso 1 1 calc R U . . .
C11 C 0.8842(3) 0.1370(7) 0.3989(7) 0.062(3) Uani 1 1 d . . . . .
H11 H 0.8634 0.1411 0.3402 0.074 Uiso 1 1 calc R U . . .
C16 C 0.8394(4) 0.4216(9) 0.6881(10) 0.110(5) Uani 1 1 d . . . . .
H16 H 0.8113 0.4452 0.6764 0.131 Uiso 1 1 calc R U . . .
C13 C 0.9207(3) 0.3493(8) 0.7201(8) 0.089(4) Uani 1 1 d . . . . .
H13 H 0.9485 0.3256 0.7296 0.107 Uiso 1 1 calc R U . . .
C14 C 0.9159(4) 0.4527(9) 0.7345(11) 0.125(6) Uani 1 1 d . . . . .
H14 H 0.9399 0.4969 0.7550 0.150 Uiso 1 1 calc R U . . .
C15 C 0.8749(4) 0.4877(10) 0.7176(12) 0.142(6) Uani 1 1 d . . . . .
H15 H 0.8707 0.5570 0.7260 0.170 Uiso 1 1 calc R U . . .
O1 O 0.8983(6) 0.4866(12) 0.4584(12) 0.226(6) Uani 1 1 d D U . . .
C28B C 0.8430(6) 0.6008(16) 0.4365(17) 0.210(8) Uani 0.4 1 d . . P A 2
H28A H 0.8142 0.6089 0.4354 0.314 Uiso 0.4 1 calc R U P A 2
H28B H 0.8633 0.6453 0.4811 0.314 Uiso 0.4 1 calc R U P A 2
H28C H 0.8421 0.6183 0.3791 0.314 Uiso 0.4 1 calc R U P A 2
C29B C 0.8571(12) 0.495(3) 0.457(4) 0.213(9) Uani 0.4 1 d D U P A 2
H29A H 0.8580 0.4761 0.5154 0.255 Uiso 0.4 1 calc R U P A 2
H29B H 0.8367 0.4490 0.4129 0.255 Uiso 0.4 1 calc R U P A 2
C31B C 0.9656(10) 0.3970(18) 0.5258(19) 0.282(11) Uani 0.4 1 d . . P A 2
H31A H 0.9789 0.3320 0.5241 0.424 Uiso 0.4 1 calc R U P A 2
H31B H 0.9813 0.4511 0.5117 0.424 Uiso 0.4 1 calc R U P A 2
H31C H 0.9669 0.4081 0.5845 0.424 Uiso 0.4 1 calc R U P A 2
C30B C 0.9209(12) 0.397(3) 0.462(4) 0.242(10) Uani 0.4 1 d D U P A 2
H30A H 0.9201 0.3836 0.4034 0.290 Uiso 0.4 1 calc R U P A 2
H30B H 0.9057 0.3407 0.4762 0.290 Uiso 0.4 1 calc R U P A 2
C28A C 0.8430(6) 0.6008(16) 0.4365(17) 0.210(8) Uani 0.6 1 d D U P A 1
H28D H 0.8353 0.6724 0.4321 0.314 Uiso 0.6 1 calc R U P A 1
H28E H 0.8249 0.5666 0.3818 0.314 Uiso 0.6 1 calc R U P A 1
H28F H 0.8383 0.5703 0.4851 0.314 Uiso 0.6 1 calc R U P A 1
C31A C 0.9656(10) 0.3970(18) 0.5258(19) 0.282(11) Uani 0.6 1 d D U P A 1
H31D H 0.9967 0.4054 0.5448 0.424 Uiso 0.6 1 calc R U P A 1
H31E H 0.9596 0.3790 0.5762 0.424 Uiso 0.6 1 calc R U P A 1
H31F H 0.9552 0.3434 0.4818 0.424 Uiso 0.6 1 calc R U P A 1
C29A C 0.8881(9) 0.590(2) 0.452(3) 0.197(8) Uani 0.6 1 d D U P A 1
H29C H 0.8931 0.6213 0.4036 0.237 Uiso 0.6 1 calc R U P A 1
H29D H 0.9065 0.6251 0.5072 0.237 Uiso 0.6 1 calc R U P A 1
C30A C 0.9439(9) 0.491(3) 0.488(3) 0.246(9) Uani 0.6 1 d D U P A 1
H30C H 0.9552 0.5450 0.5326 0.295 Uiso 0.6 1 calc R U P A 1
H30D H 0.9509 0.5095 0.4383 0.295 Uiso 0.6 1 calc R U P A 1

loop_
_atom_site_aniso_label
_atom_site_aniso_U_11
_atom_site_aniso_U_22
_atom_site_aniso_U_33
_atom_site_aniso_U_23
_atom_site_aniso_U_13
_atom_site_aniso_U_12
Ni1 0.0182(6) 0.0607(8) 0.0650(8) 0.0048(6) 0.0149(5) -0.0004(5)
P1 0.0276(12) 0.0731(17) 0.0620(15) -0.0019(13) 0.0178(11) 0.0015(11)
P2 0.0351(18) 0.054(2) 0.074(2) 0.000 0.0170(18) 0.000
F8 0.056(4) 0.051(4) 0.072(5) 0.000 0.015(4) 0.000
F9 0.039(3) 0.076(4) 0.085(4) -0.008(3) 0.026(3) -0.007(2)
F7 0.037(3) 0.078(4) 0.076(3) -0.012(3) 0.015(3) -0.005(2)
F3 0.027(3) 0.149(5) 0.064(3) -0.010(3) 0.010(2) -0.006(3)
F6 0.026(2) 0.098(4) 0.067(3) 0.009(3) 0.013(2) 0.006(2)
F10 0.052(4) 0.055(5) 0.131(7) 0.000 0.037(5) 0.000
N1 0.023(4) 0.057(5) 0.065(5) -0.001(4) 0.017(4) -0.002(3)
N6 0.021(4) 0.066(5) 0.054(4) 0.005(4) 0.009(3) -0.002(4)
N3 0.023(4) 0.056(5) 0.064(5) 0.004(4) 0.013(4) -0.001(3)
F2 0.070(4) 0.164(7) 0.094(5) 0.053(4) 0.005(4) -0.030(4)
N5 0.020(4) 0.057(5) 0.061(5) 0.012(4) 0.012(3) -0.003(4)
F4 0.070(4) 0.139(6) 0.121(5) -0.049(5) -0.014(4) 0.058(4)
C9 0.028(5) 0.053(5) 0.060(6) -0.005(4) 0.015(5) -0.001(4)
F5 0.115(5) 0.204(8) 0.063(4) 0.004(4) 0.015(4) -0.112(5)
C7 0.025(5) 0.048(5) 0.054(6) 0.007(4) 0.012(5) 0.005(4)
F1 0.147(6) 0.128(6) 0.070(4) -0.011(4) 0.016(4) 0.072(5)
N2 0.025(4) 0.066(5) 0.046(4) 0.008(3) 0.017(4) -0.001(3)
C5 0.019(4) 0.053(5) 0.062(6) 0.001(4) 0.016(4) 0.000(4)
C22 0.019(5) 0.067(6) 0.045(5) 0.009(4) 0.006(4) 0.001(5)
C10 0.039(5) 0.063(6) 0.062(6) 0.000(5) 0.018(5) -0.001(4)
C4 0.035(5) 0.059(6) 0.061(6) -0.003(5) 0.024(5) -0.001(4)
N4 0.026(4) 0.066(5) 0.092(6) 0.016(4) 0.024(4) 0.004(4)
C8 0.027(5) 0.053(5) 0.057(6) 0.003(4) 0.015(4) -0.002(4)
C23 0.027(5) 0.071(7) 0.046(5) 0.004(4) 0.015(4) -0.001(5)
C21 0.039(6) 0.076(7) 0.062(6) 0.005(5) 0.022(5) -0.007(5)
C18 0.031(5) 0.058(6) 0.059(6) 0.015(5) 0.013(4) 0.004(5)
C24 0.028(5) 0.065(7) 0.074(6) 0.001(5) 0.011(4) -0.012(5)
C25 0.035(6) 0.057(6) 0.089(7) 0.010(5) 0.015(5) -0.008(5)
C27 0.027(5) 0.070(7) 0.058(6) 0.005(5) 0.013(4) 0.002(5)
C3 0.039(5) 0.069(6) 0.060(6) -0.005(5) 0.020(5) -0.006(4)
C20 0.027(5) 0.088(8) 0.067(7) 0.013(6) 0.010(4) 0.007(6)
C26 0.042(6) 0.051(6) 0.079(7) 0.004(5) 0.017(5) 0.000(5)
C6 0.026(5) 0.055(6) 0.044(5) -0.001(4) 0.009(4) 0.003(4)
C1 0.029(5) 0.069(6) 0.070(7) 0.000(5) 0.023(5) -0.003(4)
C19 0.030(5) 0.074(7) 0.064(6) 0.012(5) 0.015(4) 0.010(5)
C12 0.024(5) 0.063(6) 0.069(7) 0.002(5) 0.011(5) 0.001(4)
C17 0.041(6) 0.064(7) 0.088(7) 0.017(6) 0.026(5) 0.008(5)
C2 0.036(5) 0.083(7) 0.069(7) -0.008(5) 0.031(5) -0.002(5)
C11 0.031(5) 0.067(7) 0.075(7) 0.004(5) 0.009(5) -0.003(4)
C16 0.053(7) 0.064(8) 0.199(14) 0.033(8) 0.040(8) 0.006(6)
C13 0.041(6) 0.076(8) 0.156(11) 0.008(7) 0.045(7) -0.008(6)
C14 0.070(8) 0.045(7) 0.265(18) 0.028(9) 0.073(10) 0.000(6)
C15 0.063(8) 0.065(8) 0.29(2) 0.033(10) 0.062(10) 0.009(7)
O1 0.250(14) 0.179(10) 0.274(13) 0.029(11) 0.132(13) 0.050(13)
C28B 0.125(13) 0.167(15) 0.316(19) 0.007(15) 0.071(15) -0.019(12)
C29B 0.201(16) 0.176(14) 0.285(16) 0.018(15) 0.125(16) 0.031(16)
C31B 0.34(2) 0.141(15) 0.30(2) -0.003(16) 0.06(2) 0.041(18)
C30B 0.275(19) 0.166(14) 0.283(17) 0.018(15) 0.114(17) 0.052(17)
C28A 0.125(13) 0.167(15) 0.316(19) 0.007(15) 0.071(15) -0.019(12)
C31A 0.34(2) 0.141(15) 0.30(2) -0.003(16) 0.06(2) 0.041(18)
C29A 0.200(15) 0.158(13) 0.271(15) 0.005(14) 0.134(15) 0.038(15)
C30A 0.281(18) 0.170(14) 0.280(16) 0.020(14) 0.108(17) 0.057(17)

loop_
_atom_type_symbol
_atom_type_description
_atom_type_scat_dispersion_real
_atom_type_scat_dispersion_imag
_atom_type_scat_source
C C 0.0033 0.0016 'International Tables Vol C Tables 4.2.6.8 and 6.1.1.4'
H H 0.0000 0.0000 'International Tables Vol C Tables 4.2.6.8 and 6.1.1.4'
N N 0.0061 0.0033 'International Tables Vol C Tables 4.2.6.8 and 6.1.1.4'
O O 0.0106 0.0060 'International Tables Vol C Tables 4.2.6.8 and 6.1.1.4'
F F 0.0171 0.0103 'International Tables Vol C Tables 4.2.6.8 and 6.1.1.4'
P P 0.1023 0.0942 'International Tables Vol C Tables 4.2.6.8 and 6.1.1.4'
Ni Ni 0.3393 1.1124 'International Tables Vol C Tables 4.2.6.8 and 6.1.1.4'

loop_
_geom_angle_atom_site_label_1
_geom_angle_atom_site_label_2
_geom_angle_atom_site_label_3
_geom_angle
_geom_angle_site_symmetry_1
_geom_angle_site_symmetry_3
N2 Ni1 N5 178.3(3) . .
N2 Ni1 N6 103.2(3) . .
N5 Ni1 N6 78.4(3) . .
N2 Ni1 N4 100.4(3) . .
N5 Ni1 N4 78.0(3) . .
N6 Ni1 N4 156.4(3) . .
N2 Ni1 N1 76.4(2) . .
N5 Ni1 N1 103.1(2) . .
N6 Ni1 N1 96.4(2) . .
N4 Ni1 N1 88.5(3) . .
N2 Ni1 N3 75.4(2) . .
N5 Ni1 N3 105.1(2) . .
N6 Ni1 N3 93.2(2) . .
N4 Ni1 N3 93.3(3) . .
N1 Ni1 N3 151.5(2) . .
F5 P1 F4 91.3(5) . .
F5 P1 F2 178.1(5) . .
F4 P1 F2 90.5(5) . .
F5 P1 F1 89.7(5) . .
F4 P1 F1 178.6(5) . .
F2 P1 F1 88.5(4) . .
F5 P1 F3 91.3(3) . .
F4 P1 F3 92.2(3) . .
F2 P1 F3 89.2(3) . .
F1 P1 F3 88.7(3) . .
F5 P1 F6 88.3(3) . .
F4 P1 F6 88.3(3) . .
F2 P1 F6 91.2(3) . .
F1 P1 F6 90.8(3) . .
F3 P1 F6 179.5(4) . .
F10 P2 F7 90.4(2) . 2_556
F10 P2 F7 90.4(2) . .
F7 P2 F7 179.3(4) 2_556 .
F10 P2 F9 90.5(2) . 2_556
F7 P2 F9 90.0(2) 2_556 2_556
F7 P2 F9 89.9(2) . 2_556
F10 P2 F9 90.5(2) . .
F7 P2 F9 89.9(2) 2_556 .
F7 P2 F9 90.1(2) . .
F9 P2 F9 179.1(4) 2_556 .
F10 P2 F8 180.0 . .
F7 P2 F8 89.6(2) 2_556 .
F7 P2 F8 89.6(2) . .
F9 P2 F8 89.5(2) 2_556 .
F9 P2 F8 89.5(2) . .
C1 N1 C5 116.6(7) . .
C1 N1 Ni1 132.5(5) . .
C5 N1 Ni1 110.5(5) . .
C27 N6 C23 117.5(7) . .
C27 N6 Ni1 128.2(5) . .
C23 N6 Ni1 114.4(6) . .
C12 N3 C8 117.6(7) . .
C12 N3 Ni1 133.0(5) . .
C8 N3 Ni1 109.3(5) . .
C22 N5 C18 121.8(7) . .
C22 N5 Ni1 119.0(6) . .
C18 N5 Ni1 119.2(5) . .
C8 C9 C10 116.7(7) 2_756 2_756
C8 C9 C4 119.3(7) 2_756 .
C10 C9 C4 123.9(8) 2_756 .
N2 C7 C6 120.8(7) . 2_756
N2 C7 C8 117.4(6) . .
C6 C7 C8 121.7(8) 2_756 .
C6 N2 C7 116.7(6) . .
C6 N2 Ni1 120.3(5) . .
C7 N2 Ni1 121.8(5) . .
N1 C5 C4 124.0(7) . .
N1 C5 C6 114.9(7) . .
C4 C5 C6 121.1(7) . .
N5 C22 C21 120.7(8) . .
N5 C22 C23 114.3(7) . .
C21 C22 C23 125.0(8) . .
C11 C10 C9 119.5(8) . 2_756
C11 C10 H10 120.3 . .
C9 C10 H10 120.3 2_756 .
C3 C4 C5 116.9(7) . .
C3 C4 C9 125.4(8) . .
C5 C4 C9 117.7(7) . .
C13 N4 C17 116.8(8) . .
C13 N4 Ni1 128.1(6) . .
C17 N4 Ni1 114.6(6) . .
N3 C8 C9 123.9(7) . 2_756
N3 C8 C7 115.9(7) . .
C9 C8 C7 120.2(7) 2_756 .
C24 C23 N6 121.2(8) . .
C24 C23 C22 124.9(7) . .
N6 C23 C22 113.9(7) . .
C20 C21 C22 118.2(8) . .
C20 C21 H21 120.9 . .
C22 C21 H21 120.9 . .
N5 C18 C19 120.0(8) . .
N5 C18 C17 113.8(7) . .
C19 C18 C17 126.2(9) . .
C23 C24 C25 120.2(7) . .
C23 C24 H24 119.9 . .
C25 C24 H24 119.9 . .
C24 C25 C26 118.0(8) . .
C24 C25 H25 121.0 . .
C26 C25 H25 121.0 . .
N6 C27 C26 123.9(7) . .
N6 C27 H27 118.0 . .
C26 C27 H27 118.0 . .
C2 C3 C4 119.3(8) . .
C2 C3 H3 120.3 . .
C4 C3 H3 120.3 . .
C19 C20 C21 120.6(8) . .
C19 C20 H20 119.7 . .
C21 C20 H20 119.7 . .
C27 C26 C25 119.1(8) . .
C27 C26 H26 120.4 . .
C25 C26 H26 120.4 . .
N2 C6 C7 122.3(7) . 2_756
N2 C6 C5 117.5(6) . .
C7 C6 C5 120.0(7) 2_756 .
N1 C1 C2 123.0(7) . .
N1 C1 H1 118.5 . .
C2 C1 H1 118.5 . .
C20 C19 C18 118.7(9) . .
C20 C19 H19 120.7 . .
C18 C19 H19 120.7 . .
N3 C12 C11 122.3(7) . .
N3 C12 H12 118.8 . .
C11 C12 H12 118.8 . .
N4 C17 C16 122.7(9) . .
N4 C17 C18 114.2(8) . .
C16 C17 C18 123.0(8) . .
C3 C2 C1 120.3(8) . .
C3 C2 H2 119.9 . .
C1 C2 H2 119.9 . .
C10 C11 C12 119.9(8) . .
C10 C11 H11 120.0 . .
C12 C11 H11 120.0 . .
C15 C16 C17 117.9(10) . .
C15 C16 H16 121.0 . .
C17 C16 H16 121.0 . .
N4 C13 C14 123.9(9) . .
N4 C13 H13 118.1 . .
C14 C13 H13 118.1 . .
C15 C14 C13 117.9(11) . .
C15 C14 H14 121.1 . .
C13 C14 H14 121.1 . .
C14 C15 C16 120.8(12) . .
C14 C15 H15 119.6 . .
C16 C15 H15 119.6 . .
C30B O1 C29B 126(3) . .
C29A O1 C30A 101(2) . .
C29B C28B H28A 109.5 . .
C29B C28B H28B 109.5 . .
H28A C28B H28B 109.5 . .
C29B C28B H28C 109.5 . .
H28A C28B H28C 109.5 . .
H28B C28B H28C 109.5 . .
O1 C29B C28B 108(2) . .
O1 C29B H29A 110.2 . .
C28B C29B H29A 110.2 . .
O1 C29B H29B 110.2 . .
C28B C29B H29B 110.2 . .
H29A C29B H29B 108.5 . .
C30B C31B H31A 109.5 . .
C30B C31B H31B 109.5 . .
H31A C31B H31B 109.5 . .
C30B C31B H31C 109.5 . .
H31A C31B H31C 109.5 . .
H31B C31B H31C 109.5 . .
O1 C30B C31B 115(3) . .
O1 C30B H30A 108.5 . .
C31B C30B H30A 108.5 . .
O1 C30B H30B 108.5 . .
C31B C30B H30B 108.5 . .
H30A C30B H30B 107.5 . .
C29A C28A H28D 109.5 . .
C29A C28A H28E 109.5 . .
H28D C28A H28E 109.5 . .
C29A C28A H28F 109.5 . .
H28D C28A H28F 109.5 . .
H28E C28A H28F 109.5 . .
C30A C31A H31D 109.5 . .
C30A C31A H31E 109.5 . .
H31D C31A H31E 109.5 . .
C30A C31A H31F 109.5 . .
H31D C31A H31F 109.5 . .
H31E C31A H31F 109.5 . .
O1 C29A C28A 108(2) . .
O1 C29A H29C 110.0 . .
C28A C29A H29C 110.0 . .
O1 C29A H29D 110.0 . .
C28A C29A H29D 110.0 . .
H29C C29A H29D 108.4 . .
O1 C30A C31A 114(3) . .
O1 C30A H30C 108.8 . .
C31A C30A H30C 108.8 . .
O1 C30A H30D 108.8 . .
C31A C30A H30D 108.8 . .
H30C C30A H30D 107.7 . .

loop_
_geom_bond_atom_site_label_1
_geom_bond_atom_site_label_2
_geom_bond_distance
_geom_bond_site_symmetry_2
Ni1 N2 1.962(6) .
Ni1 N5 2.002(6) .
Ni1 N6 2.084(7) .
Ni1 N4 2.097(7) .
Ni1 N1 2.267(7) .
Ni1 N3 2.338(7) .
P1 F5 1.551(6) .
P1 F4 1.558(6) .
P1 F2 1.565(6) .
P1 F1 1.577(6) .
P1 F3 1.590(5) .
P1 F6 1.593(5) .
P2 F10 1.585(8) .
P2 F7 1.602(4) 2_556
P2 F7 1.602(4) .
P2 F9 1.606(5) 2_556
P2 F9 1.606(5) .
P2 F8 1.606(7) .
N1 C1 1.332(10) .
N1 C5 1.366(9) .
N6 C27 1.331(10) .
N6 C23 1.373(9) .
N3 C12 1.323(10) .
N3 C8 1.377(9) .
N5 C22 1.322(10) .
N5 C18 1.334(10) .
C9 C8 1.400(11) 2_756
C9 C10 1.407(11) 2_756
C9 C4 1.499(11) .
C7 N2 1.368(9) .
C7 C6 1.384(10) 2_756
C7 C8 1.415(11) .
N2 C6 1.349(9) .
C5 C4 1.415(11) .
C5 C6 1.425(11) .
C22 C21 1.393(11) .
C22 C23 1.483(11) .
C10 C11 1.374(11) .
C10 C9 1.407(11) 2_756
C10 H10 0.9300 .
C4 C3 1.384(11) .
N4 C13 1.341(11) .
N4 C17 1.359(10) .
C8 C9 1.400(11) 2_756
C23 C24 1.371(11) .
C21 C20 1.372(12) .
C21 H21 0.9300 .
C18 C19 1.392(11) .
C18 C17 1.483(12) .
C24 C25 1.385(12) .
C24 H24 0.9300 .
C25 C26 1.386(11) .
C25 H25 0.9300 .
C27 C26 1.361(11) .
C27 H27 0.9300 .
C3 C2 1.377(11) .
C3 H3 0.9300 .
C20 C19 1.370(12) .
C20 H20 0.9300 .
C26 H26 0.9300 .
C6 C7 1.384(10) 2_756
C1 C2 1.386(11) .
C1 H1 0.9300 .
C19 H19 0.9300 .
C12 C11 1.409(12) .
C12 H12 0.9300 .
C17 C16 1.388(14) .
C2 H2 0.9300 .
C11 H11 0.9300 .
C16 C15 1.380(15) .
C16 H16 0.9300 .
C13 C14 1.386(14) .
C13 H13 0.9300 .
C14 C15 1.360(15) .
C14 H14 0.9300 .
C15 H15 0.9300 .
O1 C30B 1.38(2) .
O1 C29B 1.38(2) .
O1 C29A 1.38(2) .
O1 C30A 1.40(2) .
C28B C29B 1.45(2) .
C28B H28A 0.9600 .
C28B H28B 0.9600 .
C28B H28C 0.9600 .
C29B H29A 0.9700 .
C29B H29B 0.9700 .
C31B C30B 1.43(2) .
C31B H31A 0.9600 .
C31B H31B 0.9600 .
C31B H31C 0.9600 .
C30B H30A 0.9700 .
C30B H30B 0.9700 .
C28A C29A 1.43(2) .
C28A H28D 0.9600 .
C28A H28E 0.9600 .
C28A H28F 0.9600 .
C31A C30A 1.43(2) .
C31A H31D 0.9600 .
C31A H31E 0.9600 .
C31A H31F 0.9600 .
C29A H29C 0.9700 .
C29A H29D 0.9700 .
C30A H30C 0.9700 .
C30A H30D 0.9700 .
